data_4327188
loop_
_publ_author_name
'Lian-Xu Shi'
'Wen-Feng Zhao'
'Xuan Xu'
'Jing Tang'
'Chuan-De Wu'

_publ_section_title
;
 From 1D to 3D Single-Crystal-to-Single-Crystal Structural Transformations
 Based on Linear Polyanion [Mn4(H2O)18WZnMn2(H2O)2(ZnW9O34)2]4-
;
_journal_name_full 'Inorganic Chemistry'
_journal_page_first 12387
_journal_page_last 12389
_journal_paper_doi 10.1021/ic2020572
_journal_volume 50
_journal_year 2011
_chemical_formula_sum 'Co2 H68 Mn6 O102 W19 Zn3'
_chemical_formula_weight 5837.30
_chemical_name_systematic
; 
 ? 
;
_space_group_IT_number 2
_symmetry_cell_setting triclinic
_symmetry_space_group_name_Hall '-P 1'
_symmetry_space_group_name_H-M 'P -1'
_atom_sites_solution_primary direct
_atom_sites_solution_secondary difmap
_audit_creation_method SHELXL-97
_cell_angle_alpha 77.537(7)
_cell_angle_beta 87.576(7)
_cell_angle_gamma 69.196(7)
_cell_formula_units_Z 1
_cell_length_a 11.8890(11)
_cell_length_b 12.2712(8)
_cell_length_c 16.2733(14)
_cell_measurement_reflns_used 10450
_cell_measurement_temperature 293(2)
_cell_measurement_theta_max 61.69
_cell_measurement_theta_min 4.77
_cell_volume 2165.5(3)
_computing_cell_refinement 'CrysAlisPro (Oxford Diffraction Ltd., 2010)'
_computing_data_collection 'CrysAlisPro (Oxford Diffraction Ltd., 2010)'
_computing_data_reduction 'CrysAlisPro (Oxford Diffraction Ltd., 2010)'
_computing_structure_refinement 'SHELXL-97 (Sheldrick, 1997)'
_computing_structure_solution 'SHELXS-97 (Sheldrick, 1990)'
_diffrn_ambient_temperature 293(2)
_diffrn_detector_area_resol_mean 10.3592
_diffrn_measured_fraction_theta_full 0.963
_diffrn_measured_fraction_theta_max 0.963
_diffrn_measurement_device_type 'Xcalibur, Atlas, Gemini ultra'
_diffrn_measurement_method '\w scans'
_diffrn_radiation_monochromator graphite
_diffrn_radiation_source 'fine-focus sealed tube'
_diffrn_radiation_type CuK\a
_diffrn_radiation_wavelength 1.54178
_diffrn_reflns_av_R_equivalents 0.0529
_diffrn_reflns_av_sigmaI/netI 0.0747
_diffrn_reflns_limit_h_max 13
_diffrn_reflns_limit_h_min -13
_diffrn_reflns_limit_k_max 13
_diffrn_reflns_limit_k_min -9
_diffrn_reflns_limit_l_max 18
_diffrn_reflns_limit_l_min -18
_diffrn_reflns_number 10450
_diffrn_reflns_theta_full 61.69
_diffrn_reflns_theta_max 61.69
_diffrn_reflns_theta_min 4.77
_diffrn_standards_interval_count none
_diffrn_standards_interval_time none
_diffrn_standards_number none
_exptl_absorpt_coefficient_mu 57.031
_exptl_absorpt_correction_T_max 0.181
_exptl_absorpt_correction_T_min 0.082
_exptl_absorpt_correction_type empirical
_exptl_absorpt_process_details CrysAlisPro
_exptl_crystal_colour red
_exptl_crystal_density_diffrn 4.476
_exptl_crystal_description block
_exptl_crystal_F_000 2584
_exptl_crystal_size_max 0.06
_exptl_crystal_size_mid 0.06
_exptl_crystal_size_min 0.03
_refine_diff_density_max 3.700
_refine_diff_density_min -2.429
_refine_diff_density_rms 0.607
_refine_ls_extinction_method none
_refine_ls_goodness_of_fit_ref 1.025
_refine_ls_matrix_type full
_refine_ls_number_parameters 595
_refine_ls_number_reflns 6515
_refine_ls_number_restraints 0
_refine_ls_restrained_S_all 1.025
_refine_ls_R_factor_all 0.0865
_refine_ls_R_factor_gt 0.0673
_refine_ls_shift/su_max 0.000
_refine_ls_shift/su_mean 0.000
_refine_ls_structure_factor_coef Fsqd
_refine_ls_weighting_details 'calc w=1/[\s^2^(Fo^2^)+(0.1179P)^2^+0.0000P] where P=(Fo^2^+2Fc^2^)/3'
_refine_ls_weighting_scheme calc
_refine_ls_wR_factor_gt 0.1643
_refine_ls_wR_factor_ref 0.1833
_reflns_number_gt 4952
_reflns_number_total 6515
_reflns_threshold_expression >2sigma(I)
_cod_data_source_file ic2020572_si_002_2.cif
_cod_data_source_block New2
_cod_original_formula_sum 'H68 Co2 Mn6 O102 W19 Zn3'
_cod_database_code 4327188

loop_
_symmetry_equiv_pos_as_xyz
'x, y, z'
'-x, -y, -z'

loop_
_atom_site_label
_atom_site_type_symbol
_atom_site_fract_x
_atom_site_fract_y
_atom_site_fract_z
_atom_site_U_iso_or_equiv
_atom_site_adp_type
_atom_site_occupancy
_atom_site_symmetry_multiplicity
_atom_site_calc_flag
_atom_site_refinement_flags
W1 W -0.29973(10) 1.41904(9) 0.73843(7) 0.0308(3) Uani 1 1 d .
W2 W 0.01605(10) 1.32743(9) 0.67210(6) 0.0293(3) Uani 1 1 d .
W3 W -0.18988(9) 1.18343(9) 0.60999(6) 0.0275(3) Uani 1 1 d .
W4 W -0.37912(10) 1.23461(10) 0.88529(7) 0.0318(3) Uani 1 1 d .
W5 W 0.00374(10) 0.91555(9) 0.69841(6) 0.0289(3) Uani 1 1 d .
W6 W 0.12234(10) 1.26486(9) 0.86658(6) 0.0286(3) Uani 1 1 d .
W7 W 0.20790(9) 1.06330(9) 0.75352(7) 0.0297(3) Uani 1 1 d .
W8 W -0.26767(9) 0.99868(9) 0.75974(7) 0.0291(3) Uani 1 1 d .
W9 W -0.19825(10) 1.36024(9) 0.93362(6) 0.0292(3) Uani 1 1 d .
W10 W 0.13504(14) 0.96225(14) 0.96975(10) 0.0301(4) Uani 0.50 1 d P
Zn1 Zn -0.0818(2) 1.1277(2) 0.82537(17) 0.0233(6) Uani 1 1 d .
Zn2 Zn 0.13504(14) 0.96225(14) 0.96975(10) 0.0301(4) Uani 0.50 1 d P
Mn1 Mn -0.0377(3) 0.8359(3) 0.9212(2) 0.0292(8) Uani 1 1 d .
Mn2 Mn 0.2004(4) 0.6522(3) 0.6114(2) 0.0339(9) Uani 1 1 d .
Mn3 Mn -0.4936(4) 0.9204(4) 0.6612(3) 0.0360(9) Uani 1 1 d .
Co1 Co -0.3291(4) 1.6264(4) 1.0275(3) 0.0369(9) Uani 1 1 d .
O1 O -0.4332(14) 1.3817(13) 0.7927(10) 0.032(4) Uani 1 1 d .
O2 O 0.0398(14) 0.8416(13) 0.8046(10) 0.029(3) Uani 1 1 d .
O3 O 0.2015(15) 0.9640(15) 0.8591(10) 0.035(4) Uani 1 1 d .
O4 O -0.1388(14) 1.4194(12) 0.7116(9) 0.027(3) Uani 1 1 d .
O5 O 0.3531(17) 0.9863(18) 0.7253(12) 0.049(5) Uani 1 1 d .
O6 O -0.2188(12) 1.2634(12) 0.8425(9) 0.022(3) Uani 1 1 d .
O7 O 0.0914(15) 0.8098(14) 0.6417(9) 0.034(4) Uani 1 1 d .
O8 O -0.2051(15) 0.9075(15) 0.8588(11) 0.036(4) Uani 1 1 d .
O9 O 0.0892(16) 1.3732(14) 0.7573(9) 0.033(4) Uani 1 1 d .
O10 O -0.3599(15) 1.1387(13) 0.8056(11) 0.033(4) Uani 1 1 d .
O11 O 0.1749(15) 1.2016(14) 0.6604(10) 0.032(4) Uani 1 1 d .
O12 O -0.2816(18) 1.3103(14) 0.6689(10) 0.041(4) Uani 1 1 d .
O13 O -0.520(2) 1.0997(18) 0.5874(13) 0.059(6) Uani 1 1 d .
O14 O -0.0312(18) 0.6638(16) 0.9262(12) 0.046(4) Uani 1 1 d .
O15 O -0.0605(16) 1.2451(14) 0.6231(12) 0.039(4) Uani 1 1 d .
O16 O 0.2560(13) 1.1553(14) 0.8225(10) 0.044(5) Uani 1 1 d .
O17 O -0.0698(14) 1.0466(13) 0.5894(9) 0.028(3) Uani 1 1 d .
O18 O -0.604(2) 0.890(2) 0.5751(13) 0.060(6) Uani 1 1 d .
O19 O -0.3517(15) 1.3386(14) 0.9522(11) 0.037(4) Uani 1 1 d .
O20 O 0.315(3) 0.487(2) 0.5852(14) 0.076(7) Uani 1 1 d .
O21 O 0.1950(17) 1.3367(15) 0.9117(11) 0.041(4) Uani 1 1 d .
O22 O -0.461(2) 1.605(2) 0.9489(14) 0.059(5) Uani 1 1 d .
O23 O -0.344(3) 0.850(3) 0.591(2) 0.098(10) Uani 1 1 d .
O24 O 0.040(2) 0.6498(19) 0.5601(14) 0.061(6) Uani 1 1 d .
O25 O 0.3496(19) 0.6786(18) 0.6625(14) 0.054(5) Uani 1 1 d .
O26 O -0.2126(15) 1.4628(14) 0.9965(12) 0.041(4) Uani 1 1 d .
O27 O -0.3030(16) 1.1150(13) 0.6397(9) 0.035(4) Uani 1 1 d .
O29 O -0.1288(13) 1.2090(14) 1.0096(10) 0.032(4) Uani 1 1 d .
O30 O 0.0343(17) 1.4290(15) 0.5857(11) 0.041(4) Uani 1 1 d .
O31 O -0.2774(16) 1.4825(13) 0.8334(10) 0.036(4) Uani 1 1 d .
O32 O 0.1695(18) 0.5590(17) 0.7274(12) 0.048(5) Uani 1 1 d .
O33 O -0.1479(16) 0.8912(13) 0.6972(10) 0.035(4) Uani 1 1 d .
O34 O 0.0443(12) 1.1875(12) 0.7869(8) 0.021(3) Uani 1 1 d .
O35 O -0.3881(13) 0.9562(14) 0.7415(11) 0.033(4) Uani 1 1 d .
O36 O -0.1300(14) 1.0689(14) 0.7372(9) 0.028(3) Uani 1 1 d .
O37 O 0.1179(15) 0.9995(13) 0.7019(9) 0.029(3) Uani 1 1 d .
O38 O -0.0354(16) 1.0025(13) 0.9274(9) 0.031(4) Uani 1 1 d .
O39 O 0.2852(16) 0.8976(14) 1.0329(10) 0.035(4) Uani 1 1 d .
O40 O -0.5202(16) 1.2469(14) 0.9195(10) 0.037(4) Uani 1 1 d .
O41 O 0.1198(15) 1.1370(17) 0.9591(10) 0.040(4) Uani 1 1 d .
O42 O -0.2348(16) 1.2586(15) 0.5083(11) 0.040(4) Uani 1 1 d .
O43 O -0.3869(17) 1.5536(14) 0.6775(12) 0.042(4) Uani 1 1 d .
O44 O -0.3480(17) 1.5040(16) 1.1434(12) 0.044(4) Uani 1 1 d .
O45 O -0.0451(15) 1.3485(13) 0.8925(9) 0.029(3) Uani 1 1 d .
O46 O -0.455(2) 0.7524(17) 0.7471(14) 0.056(5) Uani 1 1 d .
O47 O -0.334(2) 1.764(2) 0.9186(14) 0.061(6) Uani 1 1 d .
O101 O 0.400(2) 0.271(2) 0.7019(16) 0.075(7) Uani 1 1 d .
O102 O -0.833(2) 1.068(3) 0.5157(16) 0.085(9) Uani 1 1 d .
O103 O -0.533(2) 1.970(2) 0.9248(15) 0.068(6) Uani 1 1 d .
O104 O -0.121(3) 0.637(3) 0.786(2) 0.101(11) Uani 1 1 d .
O105 O -0.308(3) 1.272(2) 1.1780(18) 0.089(9) Uani 1 1 d .

loop_
_atom_site_aniso_label
_atom_site_aniso_U_11
_atom_site_aniso_U_22
_atom_site_aniso_U_33
_atom_site_aniso_U_23
_atom_site_aniso_U_13
_atom_site_aniso_U_12
W1 0.0255(6) 0.0356(5) 0.0295(6) -0.0072(4) -0.0023(4) -0.0081(4)
W2 0.0264(6) 0.0368(5) 0.0267(5) -0.0070(4) -0.0013(4) -0.0130(4)
W3 0.0212(5) 0.0360(5) 0.0259(5) -0.0069(4) -0.0006(4) -0.0104(4)
W4 0.0202(6) 0.0431(6) 0.0333(6) -0.0106(5) 0.0015(4) -0.0113(4)
W5 0.0223(6) 0.0354(5) 0.0286(6) -0.0107(4) 0.0008(4) -0.0076(4)
W6 0.0233(6) 0.0383(5) 0.0274(5) -0.0098(4) -0.0007(4) -0.0131(4)
W7 0.0194(5) 0.0400(6) 0.0308(6) -0.0124(4) 0.0004(4) -0.0089(4)
W8 0.0200(5) 0.0392(6) 0.0300(6) -0.0073(4) -0.0013(4) -0.0127(4)
W9 0.0229(6) 0.0368(5) 0.0288(6) -0.0113(4) 0.0001(4) -0.0090(4)
W10 0.0196(8) 0.0432(9) 0.0275(8) -0.0085(6) -0.0001(6) -0.0103(7)
Zn1 0.0146(14) 0.0332(14) 0.0238(14) -0.0093(11) 0.0007(11) -0.0088(11)
Zn2 0.0196(8) 0.0432(9) 0.0275(8) -0.0085(6) -0.0001(6) -0.0103(7)
Mn1 0.0222(19) 0.0384(19) 0.0296(19) -0.0108(15) 0.0011(15) -0.0121(15)
Mn2 0.032(2) 0.0391(19) 0.0286(19) -0.0088(15) 0.0019(17) -0.0103(17)
Mn3 0.028(2) 0.053(2) 0.035(2) -0.0161(17) 0.0049(17) -0.0202(18)
Co1 0.025(2) 0.047(2) 0.040(2) -0.0159(18) 0.0018(18) -0.0107(18)
O1 0.014(8) 0.036(8) 0.039(9) -0.015(7) -0.008(7) 0.004(6)
O2 0.016(8) 0.036(8) 0.035(8) -0.019(7) 0.007(7) -0.004(6)
O3 0.024(9) 0.047(9) 0.038(9) -0.018(7) -0.003(7) -0.014(7)
O4 0.027(8) 0.025(7) 0.029(8) -0.010(6) -0.002(7) -0.004(6)
O5 0.028(10) 0.075(13) 0.054(11) -0.043(10) 0.004(9) -0.012(9)
O6 0.006(7) 0.035(7) 0.026(7) 0.000(6) -0.005(6) -0.011(6)
O7 0.023(9) 0.041(9) 0.026(8) -0.011(7) 0.006(7) 0.007(7)
O8 0.026(9) 0.046(9) 0.048(10) -0.020(8) 0.002(8) -0.021(8)
O9 0.045(10) 0.036(8) 0.018(7) -0.001(6) 0.002(7) -0.017(7)
O10 0.026(9) 0.032(8) 0.046(10) -0.021(7) -0.006(7) -0.007(7)
O11 0.022(8) 0.047(9) 0.031(8) -0.011(7) -0.007(7) -0.014(7)
O12 0.048(11) 0.036(8) 0.034(9) -0.022(7) 0.007(8) 0.000(8)
O13 0.079(17) 0.058(12) 0.042(11) -0.008(9) 0.005(11) -0.026(11)
O14 0.045(11) 0.045(9) 0.056(11) -0.025(8) 0.000(9) -0.018(8)
O15 0.031(10) 0.039(9) 0.053(11) -0.004(8) -0.014(8) -0.020(7)
O16 0.041(13) 0.049(12) 0.042(12) -0.009(10) -0.012(10) -0.012(10)
O17 0.018(8) 0.038(8) 0.028(8) -0.004(6) -0.005(6) -0.011(6)
O18 0.079(17) 0.083(14) 0.048(11) -0.024(10) 0.004(11) -0.061(13)
O19 0.024(9) 0.039(8) 0.045(10) -0.021(7) -0.007(7) 0.001(7)
O20 0.10(2) 0.073(14) 0.043(12) -0.008(10) 0.006(13) -0.018(14)
O21 0.042(11) 0.039(9) 0.043(10) -0.008(8) 0.002(8) -0.014(8)
O22 0.041(12) 0.076(13) 0.061(13) -0.019(10) 0.002(10) -0.020(10)
O23 0.10(2) 0.081(17) 0.12(2) -0.041(17) 0.05(2) -0.036(16)
O24 0.072(16) 0.064(12) 0.056(12) -0.006(10) -0.027(12) -0.035(11)
O25 0.035(11) 0.065(12) 0.060(12) -0.025(10) -0.006(9) -0.007(9)
O26 0.023(9) 0.039(9) 0.057(11) -0.004(8) -0.010(8) -0.009(7)
O27 0.041(10) 0.033(8) 0.023(8) -0.003(6) 0.004(7) -0.006(7)
O29 0.009(7) 0.049(9) 0.028(8) -0.007(7) -0.004(6) 0.000(6)
O30 0.045(11) 0.049(10) 0.038(9) -0.019(8) 0.014(8) -0.024(8)
O31 0.039(10) 0.030(8) 0.037(9) -0.002(7) -0.014(8) -0.010(7)
O32 0.042(11) 0.055(11) 0.046(11) -0.001(9) 0.004(9) -0.024(9)
O33 0.034(10) 0.028(7) 0.031(8) -0.010(6) -0.004(7) 0.009(7)
O34 0.013(7) 0.033(7) 0.017(7) -0.015(6) 0.006(6) -0.005(6)
O35 0.008(7) 0.046(9) 0.048(10) -0.017(7) 0.003(7) -0.011(7)
O36 0.017(8) 0.043(8) 0.016(7) -0.004(6) 0.004(6) -0.001(6)
O37 0.026(8) 0.040(8) 0.027(8) -0.024(7) 0.003(7) -0.008(7)
O38 0.037(10) 0.033(8) 0.026(8) -0.017(6) 0.005(7) -0.008(7)
O39 0.033(9) 0.044(9) 0.031(8) -0.008(7) -0.002(7) -0.018(8)
O40 0.027(9) 0.040(8) 0.035(9) -0.007(7) -0.012(7) -0.002(7)
O41 0.015(8) 0.067(11) 0.030(9) -0.017(8) -0.001(7) -0.001(8)
O42 0.024(9) 0.049(10) 0.048(10) -0.023(8) 0.004(8) -0.007(8)
O43 0.036(10) 0.037(9) 0.049(11) -0.014(8) -0.013(8) -0.005(7)
O44 0.038(11) 0.053(10) 0.044(10) -0.016(8) -0.002(9) -0.017(9)
O45 0.030(9) 0.030(7) 0.022(7) -0.012(6) 0.007(7) -0.002(6)
O46 0.064(15) 0.043(10) 0.062(13) -0.012(9) 0.002(11) -0.018(10)
O47 0.055(14) 0.074(14) 0.053(12) -0.001(10) 0.010(10) -0.029(11)
O101 0.067(17) 0.085(16) 0.069(15) 0.002(12) -0.014(13) -0.032(14)
O102 0.063(16) 0.17(3) 0.075(16) -0.069(17) 0.022(13) -0.082(18)
O103 0.067(16) 0.071(14) 0.064(14) 0.003(11) -0.006(12) -0.031(12)
O104 0.11(3) 0.084(17) 0.11(2) -0.003(16) -0.07(2) -0.045(17)
O105 0.12(3) 0.053(13) 0.083(18) -0.022(12) -0.001(17) -0.009(14)

loop_
_atom_type_symbol
_atom_type_description
_atom_type_scat_dispersion_real
_atom_type_scat_dispersion_imag
_atom_type_scat_source
O O 0.0492 0.0322 'International Tables Vol C Tables 4.2.6.8 and 6.1.1.4'
Mn Mn -0.5299 2.8052 'International Tables Vol C Tables 4.2.6.8 and 6.1.1.4'
Co Co -2.3653 3.6143 'International Tables Vol C Tables 4.2.6.8 and 6.1.1.4'
Zn Zn -1.5491 0.6778 'International Tables Vol C Tables 4.2.6.8 and 6.1.1.4'
W W -5.4734 5.5774 'International Tables Vol C Tables 4.2.6.8 and 6.1.1.4'
H H 0.0000 0.0000 'International Tables Vol C Tables 4.2.6.8 and 6.1.1.4'

loop_
_geom_angle_atom_site_label_1
_geom_angle_atom_site_label_2
_geom_angle_atom_site_label_3
_geom_angle
_geom_angle_site_symmetry_1
_geom_angle_site_symmetry_3
O43 W1 O12 103.7(8) . .
O43 W1 O1 95.4(8) . .
O12 W1 O1 91.1(8) . .
O43 W1 O31 96.0(7) . .
O12 W1 O31 160.1(7) . .
O1 W1 O31 89.9(7) . .
O43 W1 O4 101.0(8) . .
O12 W1 O4 89.6(8) . .
O1 W1 O4 162.9(6) . .
O31 W1 O4 83.7(7) . .
O43 W1 O6 165.1(8) . .
O12 W1 O6 87.5(6) . .
O1 W1 O6 74.3(5) . .
O31 W1 O6 73.7(6) . .
O4 W1 O6 88.7(5) . .
O30 W2 O15 102.0(8) . .
O30 W2 O9 98.0(7) . .
O15 W2 O9 160.0(7) . .
O30 W2 O4 101.6(8) . .
O15 W2 O4 89.7(7) . .
O9 W2 O4 86.4(7) . .
O30 W2 O11 93.8(8) . .
O15 W2 O11 89.0(7) . .
O9 W2 O11 89.5(7) . .
O4 W2 O11 164.5(6) . .
O30 W2 O34 164.7(7) . .
O15 W2 O34 87.5(6) . .
O9 W2 O34 72.9(6) . .
O4 W2 O34 90.2(6) . .
O11 W2 O34 74.3(6) . .
O42 W3 O27 102.1(8) . .
O42 W3 O17 99.6(7) . .
O27 W3 O17 96.1(7) . .
O42 W3 O12 99.0(7) . .
O27 W3 O12 88.2(8) . .
O17 W3 O12 159.6(7) . .
O42 W3 O15 97.7(8) . .
O27 W3 O15 159.0(7) . .
O17 W3 O15 87.2(7) . .
O12 W3 O15 82.0(8) . .
O42 W3 O36 174.0(7) . .
O27 W3 O36 74.8(6) . .
O17 W3 O36 75.8(6) . .
O12 W3 O36 86.1(6) . .
O15 W3 O36 85.9(7) . .
O40 W4 O39 100.2(7) . 2_577
O40 W4 O10 101.7(8) . .
O39 W4 O10 91.5(7) 2_577 .
O40 W4 O19 96.3(8) . .
O39 W4 O19 88.2(7) 2_577 .
O10 W4 O19 161.7(8) . .
O40 W4 O1 95.7(7) . .
O39 W4 O1 163.4(7) 2_577 .
O10 W4 O1 90.1(7) . .
O19 W4 O1 85.2(7) . .
O40 W4 O6 166.4(7) . .
O39 W4 O6 88.7(6) 2_577 .
O10 W4 O6 88.3(7) . .
O19 W4 O6 73.4(7) . .
O1 W4 O6 74.9(6) . .
O7 W5 O2 104.0(7) . .
O7 W5 O33 100.5(8) . .
O2 W5 O33 94.1(7) . .
O7 W5 O37 98.1(7) . .
O2 W5 O37 91.0(7) . .
O33 W5 O37 158.9(6) . .
O7 W5 O17 93.6(6) . .
O2 W5 O17 162.4(6) . .
O33 W5 O17 83.8(6) . .
O37 W5 O17 85.2(6) . .
O7 W5 O36 165.1(6) . .
O2 W5 O36 90.4(6) . .
O33 W5 O36 74.0(6) . .
O37 W5 O36 85.5(6) . .
O17 W5 O36 72.2(6) . .
O7 W5 W8 136.0(6) . .
O2 W5 W8 84.1(5) . .
O33 W5 W8 35.5(4) . .
O37 W5 W8 125.3(4) . .
O17 W5 W8 84.1(4) . .
O36 W5 W8 40.3(4) . .
O21 W6 O16 100.2(8) . .
O21 W6 O41 102.2(8) . .
O16 W6 O41 89.7(7) . .
O21 W6 O9 96.8(7) . .
O16 W6 O9 89.9(7) . .
O41 W6 O9 160.7(7) . .
O21 W6 O45 100.6(8) . .
O16 W6 O45 159.2(7) . .
O41 W6 O45 86.3(7) . .
O9 W6 O45 87.2(7) . .
O21 W6 O34 168.8(7) . .
O16 W6 O34 74.6(6) . .
O41 W6 O34 87.7(6) . .
O9 W6 O34 73.6(6) . .
O45 W6 O34 84.9(6) . .
O5 W7 O37 101.3(8) . .
O5 W7 O3 100.3(9) . .
O37 W7 O3 91.1(7) . .
O5 W7 O11 96.4(9) . .
O37 W7 O11 92.2(7) . .
O3 W7 O11 162.0(7) . .
O5 W7 O16 96.1(7) . .
O37 W7 O16 162.5(6) . .
O3 W7 O16 84.0(7) . .
O11 W7 O16 87.5(6) . .
O5 W7 O34 167.9(8) . .
O37 W7 O34 89.0(6) . .
O3 W7 O34 85.7(6) . .
O11 W7 O34 76.7(6) . .
O16 W7 O34 74.0(5) . .
O35 W8 O8 104.0(7) . .
O35 W8 O10 97.5(7) . .
O8 W8 O10 94.6(7) . .
O35 W8 O33 96.6(8) . .
O8 W8 O33 92.8(7) . .
O10 W8 O33 162.0(7) . .
O35 W8 O36 160.5(7) . .
O8 W8 O36 94.2(6) . .
O10 W8 O36 87.9(7) . .
O33 W8 O36 75.2(7) . .
O35 W8 O27 89.4(7) . .
O8 W8 O27 166.2(7) . .
O10 W8 O27 86.9(7) . .
O33 W8 O27 82.2(6) . .
O36 W8 O27 72.2(6) . .
O35 W8 W5 131.1(5) . .
O8 W8 W5 85.4(6) . .
O10 W8 W5 130.1(5) . .
O33 W8 W5 34.4(5) . .
O36 W8 W5 42.5(4) . .
O27 W8 W5 83.2(5) . .
O26 W9 O45 98.5(8) . .
O26 W9 O29 103.4(7) . .
O45 W9 O29 90.0(6) . .
O26 W9 O19 99.7(8) . .
O45 W9 O19 161.8(7) . .
O29 W9 O19 86.8(7) . .
O26 W9 O31 94.5(7) . .
O45 W9 O31 91.3(7) . .
O29 W9 O31 161.6(7) . .
O19 W9 O31 86.3(7) . .
O26 W9 O6 166.9(6) . .
O45 W9 O6 89.0(6) . .
O29 W9 O6 87.3(6) . .
O19 W9 O6 73.0(6) . .
O31 W9 O6 74.4(6) . .
O39 W10 O3 97.1(7) . .
O39 W10 O38 165.4(7) . .
O3 W10 O38 94.2(6) . .
O39 W10 O38 93.6(7) . 2_577
O3 W10 O38 166.5(7) . 2_577
O38 W10 O38 76.8(7) . 2_577
O39 W10 O41 94.5(7) . .
O3 W10 O41 90.2(7) . .
O38 W10 O41 94.8(6) . .
O38 W10 O41 80.7(6) 2_577 .
O39 W10 O29 89.0(6) . 2_577
O3 W10 O29 96.6(7) . 2_577
O38 W10 O29 80.4(6) . 2_577
O38 W10 O29 91.8(6) 2_577 2_577
O41 W10 O29 171.9(7) . 2_577
O39 W10 W10 130.8(5) . 2_577
O3 W10 W10 132.1(5) . 2_577
O38 W10 W10 38.6(4) . 2_577
O38 W10 W10 38.1(5) 2_577 2_577
O41 W10 W10 87.1(5) . 2_577
O29 W10 W10 85.1(4) 2_577 2_577
O39 W10 Zn2 130.8(5) . 2_577
O3 W10 Zn2 132.1(5) . 2_577
O38 W10 Zn2 38.6(4) . 2_577
O38 W10 Zn2 38.1(5) 2_577 2_577
O41 W10 Zn2 87.1(5) . 2_577
O29 W10 Zn2 85.1(4) 2_577 2_577
W10 W10 Zn2 0.00(6) 2_577 2_577
O39 W10 Mn1 131.0(5) . .
O3 W10 Mn1 89.6(5) . .
O38 W10 Mn1 39.6(4) . .
O38 W10 Mn1 89.7(5) 2_577 .
O41 W10 Mn1 134.1(5) . .
O29 W10 Mn1 42.0(4) 2_577 .
W10 W10 Mn1 60.48(9) 2_577 .
Zn2 W10 Mn1 60.48(9) 2_577 .
O39 W10 Mn1 89.8(5) . 2_577
O3 W10 Mn1 132.3(5) . 2_577
O38 W10 Mn1 89.5(4) . 2_577
O38 W10 Mn1 39.2(4) 2_577 2_577
O41 W10 Mn1 42.1(5) . 2_577
O29 W10 Mn1 130.8(4) 2_577 2_577
W10 W10 Mn1 59.82(8) 2_577 2_577
Zn2 W10 Mn1 59.82(8) 2_577 2_577
Mn1 W10 Mn1 120.30(8) . 2_577
O34 Zn1 O36 109.4(6) . .
O34 Zn1 O6 106.5(6) . .
O36 Zn1 O6 106.5(6) . .
O34 Zn1 O38 112.9(7) . .
O36 Zn1 O38 109.9(6) . .
O6 Zn1 O38 111.5(6) . .
O14 Mn1 O2 90.8(7) . .
O14 Mn1 O8 91.4(7) . .
O2 Mn1 O8 88.2(7) . .
O14 Mn1 O38 174.5(7) . .
O2 Mn1 O38 92.5(6) . .
O8 Mn1 O38 93.1(7) . .
O14 Mn1 O29 97.8(7) . 2_577
O2 Mn1 O29 94.5(6) . 2_577
O8 Mn1 O29 170.3(7) . 2_577
O38 Mn1 O29 77.5(7) . 2_577
O14 Mn1 O41 99.7(8) . 2_577
O2 Mn1 O41 169.5(7) . 2_577
O8 Mn1 O41 91.4(7) . 2_577
O38 Mn1 O41 77.1(7) . 2_577
O29 Mn1 O41 84.2(6) 2_577 2_577
O14 Mn1 W10 137.6(6) . .
O2 Mn1 W10 87.4(5) . .
O8 Mn1 W10 130.8(5) . .
O38 Mn1 W10 38.3(5) . .
O29 Mn1 W10 40.3(5) 2_577 .
O41 Mn1 W10 85.0(5) 2_577 .
O14 Mn1 W10 138.8(6) . 2_577
O2 Mn1 W10 130.3(4) . 2_577
O8 Mn1 W10 87.8(5) . 2_577
O38 Mn1 W10 38.4(5) . 2_577
O29 Mn1 W10 83.4(5) 2_577 2_577
O41 Mn1 W10 39.3(5) 2_577 2_577
W10 Mn1 W10 59.70(8) . 2_577
O7 Mn2 O32 89.7(7) . .
O7 Mn2 O42 92.3(6) . 2_576
O32 Mn2 O42 178.0(8) . 2_576
O7 Mn2 O20 177.7(8) . .
O32 Mn2 O20 88.5(9) . .
O42 Mn2 O20 89.5(8) 2_576 .
O7 Mn2 O24 85.3(8) . .
O32 Mn2 O24 90.1(8) . .
O42 Mn2 O24 89.7(8) 2_576 .
O20 Mn2 O24 96.1(11) . .
O7 Mn2 O25 87.6(8) . .
O32 Mn2 O25 92.0(8) . .
O42 Mn2 O25 88.4(8) 2_576 .
O20 Mn2 O25 91.0(10) . .
O24 Mn2 O25 172.6(8) . .
O5 Mn3 O35 92.9(7) 1_455 .
O5 Mn3 O23 176.3(12) 1_455 .
O35 Mn3 O23 90.8(11) . .
O5 Mn3 O18 87.3(9) 1_455 .
O35 Mn3 O18 177.8(8) . .
O23 Mn3 O18 89.0(13) . .
O5 Mn3 O46 88.4(9) 1_455 .
O35 Mn3 O46 86.2(8) . .
O23 Mn3 O46 91.4(11) . .
O18 Mn3 O46 96.0(8) . .
O5 Mn3 O13 90.6(9) 1_455 .
O35 Mn3 O13 85.5(8) . .
O23 Mn3 O13 90.1(10) . .
O18 Mn3 O13 92.3(9) . .
O46 Mn3 O13 171.6(9) . .
O21 Co1 O26 97.1(7) 2_587 .
O21 Co1 O47 90.9(8) 2_587 .
O26 Co1 O47 105.2(9) . .
O21 Co1 O22 171.7(8) 2_587 .
O26 Co1 O22 83.4(8) . .
O47 Co1 O22 81.0(9) . .
O21 Co1 O40 93.8(7) 2_587 2_487
O26 Co1 O40 160.5(7) . 2_487
O47 Co1 O40 90.7(8) . 2_487
O22 Co1 O40 88.2(8) . 2_487
O21 Co1 O44 91.0(7) 2_587 .
O26 Co1 O44 82.3(7) . .
O47 Co1 O44 172.0(8) . .
O22 Co1 O44 97.3(8) . .
O40 Co1 O44 81.4(7) 2_487 .
W1 O1 W4 112.4(7) . .
W5 O2 Mn1 140.2(8) . .
W7 O3 W10 144.3(9) . .
W1 O4 W2 143.5(8) . .
W7 O5 Mn3 165.0(12) . 1_655
Zn1 O6 W4 118.3(7) . .
Zn1 O6 W9 117.9(6) . .
W4 O6 W9 99.3(6) . .
Zn1 O6 W1 121.2(7) . .
W4 O6 W1 98.2(5) . .
W9 O6 W1 97.4(6) . .
W5 O7 Mn2 162.3(9) . .
W8 O8 Mn1 137.2(10) . .
W6 O9 W2 115.7(8) . .
W4 O10 W8 151.1(9) . .
W7 O11 W2 111.1(8) . .
W1 O12 W3 155.0(12) . .
W2 O15 W3 154.8(12) . .
W6 O16 W7 113.2(7) . .
W3 O17 W5 114.0(8) . .
W9 O19 W4 113.6(9) . .
W6 O21 Co1 162.2(10) . 2_587
W9 O26 Co1 144.6(9) . .
W3 O27 W8 113.4(8) . .
W9 O29 Zn2 138.8(8) . 2_577
W9 O29 W10 138.8(8) . 2_577
Zn2 O29 W10 0.00(12) 2_577 2_577
W9 O29 Mn1 121.1(9) . 2_577
Zn2 O29 Mn1 97.7(6) 2_577 2_577
W10 O29 Mn1 97.7(6) 2_577 2_577
W1 O31 W9 114.3(8) . .
W5 O33 W8 110.1(8) . .
Zn1 O34 W7 117.1(7) . .
Zn1 O34 W6 121.2(6) . .
W7 O34 W6 98.0(6) . .
Zn1 O34 W2 120.2(7) . .
W7 O34 W2 97.6(5) . .
W6 O34 W2 97.8(6) . .
W8 O35 Mn3 150.8(10) . .
Zn1 O36 W8 118.6(7) . .
Zn1 O36 W5 117.2(7) . .
W8 O36 W5 97.2(7) . .
Zn1 O36 W3 121.6(8) . .
W8 O36 W3 99.6(6) . .
W5 O36 W3 98.0(6) . .
W7 O37 W5 155.0(9) . .
Zn1 O38 W10 113.5(8) . .
Zn1 O38 Zn2 116.0(8) . 2_577
W10 O38 Zn2 103.2(7) . 2_577
Zn1 O38 W10 116.0(8) . 2_577
W10 O38 W10 103.2(7) . 2_577
Zn2 O38 W10 0.00(8) 2_577 2_577
Zn1 O38 Mn1 117.5(7) . .
W10 O38 Mn1 102.2(7) . .
Zn2 O38 Mn1 102.4(7) 2_577 .
W10 O38 Mn1 102.4(7) 2_577 .
W4 O39 W10 142.5(9) 2_577 .
W4 O40 Co1 138.3(10) . 2_487
W6 O41 W10 134.7(9) . .
W6 O41 Mn1 124.1(9) . 2_577
W10 O41 Mn1 98.6(8) . 2_577
W3 O42 Mn2 151.0(10) . 2_576
W9 O45 W6 155.5(9) . .

loop_
_geom_bond_atom_site_label_1
_geom_bond_atom_site_label_2
_geom_bond_distance
_geom_bond_site_symmetry_2
W1 O43 1.717(16) .
W1 O12 1.880(16) .
W1 O1 1.932(18) .
W1 O31 1.942(16) .
W1 O4 1.945(17) .
W1 O6 2.209(13) .
W2 O30 1.728(17) .
W2 O15 1.883(16) .
W2 O9 1.944(16) .
W2 O4 1.953(16) .
W2 O11 2.003(17) .
W2 O34 2.193(14) .
W3 O42 1.715(18) .
W3 O27 1.822(18) .
W3 O17 1.862(16) .
W3 O12 1.970(15) .
W3 O15 1.977(16) .
W3 O36 2.220(14) .
W4 O40 1.710(19) .
W4 O39 1.886(16) 2_577
W4 O10 1.887(15) .
W4 O19 1.961(16) .
W4 O1 2.006(16) .
W4 O6 2.121(14) .
W5 O7 1.760(15) .
W5 O2 1.761(16) .
W5 O33 1.931(19) .
W5 O37 1.983(16) .
W5 O17 2.097(14) .
W5 O36 2.184(15) .
W5 W8 3.2058(16) .
W6 O21 1.714(18) .
W6 O16 1.911(14) .
W6 O41 1.934(19) .
W6 O9 1.937(14) .
W6 O45 1.965(16) .
W6 O34 2.169(14) .
W7 O5 1.745(19) .
W7 O37 1.849(15) .
W7 O3 1.896(17) .
W7 O11 1.948(16) .
W7 O16 1.980(16) .
W7 O34 2.136(13) .
W8 O35 1.744(15) .
W8 O8 1.770(17) .
W8 O10 1.964(15) .
W8 O33 1.982(16) .
W8 O36 2.091(17) .
W8 O27 2.114(15) .
W9 O26 1.746(19) .
W9 O45 1.880(17) .
W9 O29 1.913(15) .
W9 O19 1.938(19) .
W9 O31 1.966(15) .
W9 O6 2.160(15) .
W10 O39 1.916(17) .
W10 O3 1.934(17) .
W10 O38 2.021(17) .
W10 O38 2.043(16) 2_577
W10 O41 2.06(2) .
W10 O29 2.083(17) 2_577
W10 W10 3.186(3) 2_577
W10 Zn2 3.186(3) 2_577
W10 Mn1 3.190(4) .
W10 Mn1 3.211(4) 2_577
Zn1 O34 1.919(15) .
Zn1 O36 1.928(16) .
Zn1 O6 1.934(15) .
Zn1 O38 1.948(15) .
Mn1 O14 2.070(18) .
Mn1 O2 2.072(16) .
Mn1 O8 2.075(17) .
Mn1 O38 2.078(16) .
Mn1 O29 2.154(15) 2_577
Mn1 O41 2.179(17) 2_577
Mn1 W10 3.211(4) 2_577
Mn2 O7 2.060(15) .
Mn2 O32 2.077(19) .
Mn2 O42 2.119(19) 2_576
Mn2 O20 2.12(3) .
Mn2 O24 2.12(2) .
Mn2 O25 2.14(2) .
Mn3 O5 2.054(19) 1_455
Mn3 O35 2.062(16) .
Mn3 O23 2.09(3) .
Mn3 O18 2.13(2) .
Mn3 O46 2.13(2) .
Mn3 O13 2.19(2) .
Co1 O21 2.136(19) 2_587
Co1 O26 2.146(19) .
Co1 O47 2.15(2) .
Co1 O22 2.18(2) .
Co1 O40 2.200(18) 2_487
Co1 O44 2.201(19) .
O5 Mn3 2.054(19) 1_655
O21 Co1 2.136(19) 2_587
O29 Zn2 2.083(17) 2_577
O29 W10 2.083(17) 2_577
O29 Mn1 2.154(15) 2_577
O38 Zn2 2.043(16) 2_577
O38 W10 2.043(16) 2_577
O39 W4 1.886(16) 2_577
O40 Co1 2.200(18) 2_487
O41 Mn1 2.179(17) 2_577
O42 Mn2 2.119(19) 2_576
